data_2229944
loop_
_publ_author_name
'Wang, Ling'
'Chang, Ziqian'
'Ding, Chunlei'
'Shao, Hua'
'Sun, Jianzi'

_publ_section_title
;
 (5-Bromo-2-methoxyphenyl)(4-ethylcyclohexyl)methanone
;
_journal_coeditor_code BX2347
_journal_issue 5
_journal_name_full 'Acta Crystallographica Section E'
_journal_page_first o1173
_journal_paper_doi 10.1107/S1600536811013687
_journal_volume 67
_journal_year 2011
_chemical_formula_iupac 'C16 H21 Br O2'
_chemical_formula_moiety 'C16 H21 Br O2'
_chemical_formula_sum 'C16 H21 Br O2'
_chemical_formula_weight 325.24
_chemical_name_systematic
;
(5-Bromo-2-methoxyphenyl)(4-ethylcyclohexyl)methanone
;
_space_group_IT_number 14
_symmetry_cell_setting monoclinic
_symmetry_space_group_name_Hall '-P 2ybc'
_symmetry_space_group_name_H-M 'P 1 21/c 1'
_atom_sites_solution_hydrogens geom
_atom_sites_solution_primary direct
_atom_sites_solution_secondary difmap
_audit_creation_method SHELXL-97
_cell_angle_alpha 90.00
_cell_angle_beta 102.329(4)
_cell_angle_gamma 90.00
_cell_formula_units_Z 4
_cell_length_a 14.204(3)
_cell_length_b 11.276(2)
_cell_length_c 9.604(2)
_cell_measurement_reflns_used 5413
_cell_measurement_temperature 113(2)
_cell_measurement_theta_max 27.9
_cell_measurement_theta_min 2.2
_cell_volume 1502.7(5)
_computing_cell_refinement 'CrystalClear (Rigaku, 2007)'
_computing_data_collection 'CrystalClear (Rigaku, 2007)'
_computing_data_reduction 'CrystalClear (Rigaku, 2007)'
_computing_molecular_graphics 'SHELXL97 (Sheldrick, 2008)'
_computing_publication_material 'SHELXTL (Sheldrick, 2008)'
_computing_structure_refinement 'SHELXL97 (Sheldrick, 2008)'
_computing_structure_solution 'SHELXS97 (Sheldrick, 2008)'
_diffrn_ambient_temperature 113(2)
_diffrn_detector_area_resol_mean 14.63
_diffrn_measured_fraction_theta_full 0.998
_diffrn_measured_fraction_theta_max 0.998
_diffrn_measurement_device_type 'Rigaku Saturn CCD area-detector'
_diffrn_measurement_method '\w and \f'
_diffrn_radiation_monochromator multilayer
_diffrn_radiation_source 'rotating anode'
_diffrn_radiation_type MoK\a
_diffrn_radiation_wavelength 0.71073
_diffrn_reflns_av_R_equivalents 0.0331
_diffrn_reflns_av_sigmaI/netI 0.0389
_diffrn_reflns_limit_h_max 18
_diffrn_reflns_limit_h_min -18
_diffrn_reflns_limit_k_max 11
_diffrn_reflns_limit_k_min -14
_diffrn_reflns_limit_l_max 12
_diffrn_reflns_limit_l_min -12
_diffrn_reflns_number 13836
_diffrn_reflns_theta_full 27.89
_diffrn_reflns_theta_max 27.89
_diffrn_reflns_theta_min 2.33
_diffrn_standards_decay_% 0
_diffrn_standards_interval_count 0
_diffrn_standards_interval_time 0
_diffrn_standards_number 0
_exptl_absorpt_coefficient_mu 2.732
_exptl_absorpt_correction_T_max 0.6111
_exptl_absorpt_correction_T_min 0.5369
_exptl_absorpt_correction_type multi-scan
_exptl_absorpt_process_details '(CrystalClear; Rigaku, 2007)'
_exptl_crystal_colour Colorless
_exptl_crystal_density_diffrn 1.438
_exptl_crystal_density_method 'not measured'
_exptl_crystal_description Prism
_exptl_crystal_F_000 672
_exptl_crystal_size_max 0.26
_exptl_crystal_size_mid 0.22
_exptl_crystal_size_min 0.20
_refine_diff_density_max 0.523
_refine_diff_density_min -0.277
_refine_ls_extinction_method none
_refine_ls_goodness_of_fit_ref 1.035
_refine_ls_hydrogen_treatment constr
_refine_ls_matrix_type full
_refine_ls_number_parameters 174
_refine_ls_number_reflns 3588
_refine_ls_number_restraints 0
_refine_ls_restrained_S_all 1.035
_refine_ls_R_factor_all 0.0339
_refine_ls_R_factor_gt 0.0243
_refine_ls_shift/su_max 0.001
_refine_ls_shift/su_mean 0.000
_refine_ls_structure_factor_coef Fsqd
_refine_ls_weighting_details 'calc w=1/[\s^2^(Fo^2^)+(0.0260P)^2^+0.0000P] where P=(Fo^2^+2Fc^2^)/3'
_refine_ls_weighting_scheme calc
_refine_ls_wR_factor_gt 0.0566
_refine_ls_wR_factor_ref 0.0581
_reflns_number_gt 2581
_reflns_number_total 3588
_reflns_threshold_expression I>2\s(I)
_cod_data_source_file bx2347.cif
_cod_data_source_block I
_cod_original_cell_volume 1502.8(6)
_cod_original_sg_symbol_H-M 'P 21/c'
_cod_database_code 2229944
_cod_database_fobs_code 2229944

loop_
_symmetry_equiv_pos_as_xyz
'x, y, z'
'-x, y+1/2, -z+1/2'
'-x, -y, -z'
'x, -y-1/2, z-1/2'

loop_
_atom_site_type_symbol
_atom_site_label
_atom_site_fract_x
_atom_site_fract_y
_atom_site_fract_z
_atom_site_U_iso_or_equiv
_atom_site_adp_type
_atom_site_calc_flag
_atom_site_refinement_flags
_atom_site_occupancy
_atom_site_disorder_assembly
_atom_site_disorder_group
Br Br1 0.359389(12) 1.039199(15) 0.078211(19) 0.02887(7) Uani d . 1 . .
O O1 0.67370(8) 1.14977(9) 0.58965(11) 0.0236(3) Uani d . 1 . .
O O2 0.71492(8) 0.90082(11) 0.30034(13) 0.0339(3) Uani d . 1 . .
C C1 0.66083(12) 1.24071(14) 0.68801(17) 0.0272(4) Uani d . 1 . .
H H1A 0.6506 1.3170 0.6382 0.041 Uiso calc R 1 . .
H H1B 0.7184 1.2455 0.7650 0.041 Uiso calc R 1 . .
H H1C 0.6047 1.2219 0.7281 0.041 Uiso calc R 1 . .
C C2 0.59954(11) 1.12527(13) 0.47931(16) 0.0176(3) Uani d . 1 . .
C C3 0.51379(11) 1.19027(13) 0.45009(17) 0.0202(4) Uani d . 1 . .
H H3 0.5046 1.2526 0.5124 0.024 Uiso calc R 1 . .
C C4 0.44236(11) 1.16512(13) 0.33205(17) 0.0212(4) Uani d . 1 . .
H H4 0.3845 1.2102 0.3123 0.025 Uiso calc R 1 . .
C C5 0.45613(11) 1.07334(14) 0.24293(17) 0.0193(4) Uani d . 1 . .
C C6 0.54008(11) 1.00793(14) 0.26967(17) 0.0181(3) Uani d . 1 . .
H H6 0.5482 0.9459 0.2063 0.022 Uiso calc R 1 . .
C C7 0.61305(11) 1.03146(12) 0.38797(16) 0.0160(3) Uani d . 1 . .
C C8 0.70157(11) 0.95429(13) 0.40477(17) 0.0192(3) Uani d . 1 . .
C C9 0.77081(11) 0.93956(12) 0.54697(17) 0.0170(3) Uani d . 1 . .
H H9 0.7377 0.9641 0.6244 0.020 Uiso calc R 1 . .
C C10 0.80398(11) 0.81086(13) 0.57217(17) 0.0205(4) Uani d . 1 . .
H H10A 0.7474 0.7589 0.5690 0.025 Uiso calc R 1 . .
H H10B 0.8367 0.7853 0.4960 0.025 Uiso calc R 1 . .
C C11 0.87275(11) 0.79932(13) 0.71633(17) 0.0208(4) Uani d . 1 . .
H H11A 0.8930 0.7155 0.7317 0.025 Uiso calc R 1 . .
H H11B 0.8386 0.8217 0.7921 0.025 Uiso calc R 1 . .
C C12 0.96177(11) 0.87687(13) 0.72848(17) 0.0205(4) Uani d . 1 . .
H H12 0.9971 0.8502 0.6545 0.025 Uiso calc R 1 . .
C C13 0.93087(11) 1.00610(14) 0.69645(18) 0.0232(4) Uani d . 1 . .
H H13A 0.9005 1.0362 0.7731 0.028 Uiso calc R 1 . .
H H13B 0.9887 1.0550 0.6959 0.028 Uiso calc R 1 . .
C C14 0.86004(10) 1.01921(14) 0.55324(17) 0.0205(4) Uani d . 1 . .
H H14A 0.8924 0.9971 0.4753 0.025 Uiso calc R 1 . .
H H14B 0.8394 1.1030 0.5393 0.025 Uiso calc R 1 . .
C C15 1.02894(11) 0.86209(15) 0.87409(18) 0.0268(4) Uani d . 1 . .
H H15A 0.9958 0.8927 0.9476 0.032 Uiso calc R 1 . .
H H15B 1.0405 0.7763 0.8923 0.032 Uiso calc R 1 . .
C C16 1.12570(12) 0.92389(19) 0.8919(2) 0.0430(5) Uani d . 1 . .
H H16A 1.1575 0.8988 0.8157 0.064 Uiso calc R 1 . .
H H16B 1.1662 0.9029 0.9846 0.064 Uiso calc R 1 . .
H H16C 1.1159 1.0099 0.8870 0.064 Uiso calc R 1 . .

loop_
_atom_site_aniso_label
_atom_site_aniso_U_11
_atom_site_aniso_U_22
_atom_site_aniso_U_33
_atom_site_aniso_U_12
_atom_site_aniso_U_13
_atom_site_aniso_U_23
Br1 0.02108(10) 0.03198(11) 0.02822(11) 0.00216(7) -0.00667(7) 0.00102(8)
O1 0.0236(6) 0.0242(6) 0.0208(6) 0.0053(5) -0.0002(5) -0.0083(5)
O2 0.0284(7) 0.0513(8) 0.0192(7) 0.0171(6) -0.0011(6) -0.0109(6)
C1 0.0309(10) 0.0257(9) 0.0242(9) 0.0016(8) 0.0045(8) -0.0107(8)
C2 0.0187(8) 0.0196(8) 0.0147(8) -0.0011(6) 0.0039(7) 0.0027(7)
C3 0.0238(9) 0.0182(8) 0.0206(9) 0.0022(7) 0.0094(7) 0.0016(7)
C4 0.0177(8) 0.0209(9) 0.0265(9) 0.0031(6) 0.0081(7) 0.0066(7)
C5 0.0168(8) 0.0215(8) 0.0178(8) -0.0019(6) -0.0002(7) 0.0053(7)
C6 0.0209(9) 0.0173(8) 0.0162(8) -0.0005(6) 0.0040(7) 0.0027(6)
C7 0.0159(7) 0.0164(8) 0.0162(8) -0.0005(6) 0.0044(6) 0.0034(7)
C8 0.0164(8) 0.0219(8) 0.0188(8) 0.0005(6) 0.0028(7) -0.0019(7)
C9 0.0151(8) 0.0199(8) 0.0157(8) -0.0003(6) 0.0027(6) -0.0017(7)
C10 0.0175(8) 0.0192(8) 0.0240(9) -0.0001(6) 0.0029(7) -0.0020(7)
C11 0.0215(8) 0.0162(8) 0.0235(9) 0.0013(6) 0.0024(7) 0.0014(7)
C12 0.0169(8) 0.0229(9) 0.0202(9) 0.0017(6) 0.0007(7) -0.0016(7)
C13 0.0180(9) 0.0205(8) 0.0283(10) -0.0041(7) -0.0011(8) 0.0038(7)
C14 0.0178(8) 0.0208(9) 0.0225(9) -0.0016(6) 0.0036(7) 0.0036(7)
C15 0.0244(9) 0.0262(9) 0.0259(10) 0.0017(7) -0.0035(8) 0.0000(8)
C16 0.0230(10) 0.0583(13) 0.0406(13) -0.0021(9) -0.0089(9) 0.0032(10)

loop_
_atom_type_symbol
_atom_type_description
_atom_type_scat_dispersion_real
_atom_type_scat_dispersion_imag
_atom_type_scat_source
C C 0.0033 0.0016 'International Tables Vol C Tables 4.2.6.8 and 6.1.1.4'
H H 0.0000 0.0000 'International Tables Vol C Tables 4.2.6.8 and 6.1.1.4'
O O 0.0106 0.0060 'International Tables Vol C Tables 4.2.6.8 and 6.1.1.4'
Br Br -0.2901 2.4595 'International Tables Vol C Tables 4.2.6.8 and 6.1.1.4'

loop_
_geom_angle_atom_site_label_1
_geom_angle_atom_site_label_2
_geom_angle_atom_site_label_3
_geom_angle_site_symmetry_1
_geom_angle_site_symmetry_3
_geom_angle
_geom_angle_publ_flag
C2 O1 C1 . . 118.36(12) ?
O1 C1 H1A . . 109.5 ?
O1 C1 H1B . . 109.5 ?
H1A C1 H1B . . 109.5 ?
O1 C1 H1C . . 109.5 ?
H1A C1 H1C . . 109.5 ?
H1B C1 H1C . . 109.5 ?
O1 C2 C3 . . 123.32(14) ?
O1 C2 C7 . . 116.91(14) ?
C3 C2 C7 . . 119.73(15) ?
C4 C3 C2 . . 120.91(15) ?
C4 C3 H3 . . 119.5 ?
C2 C3 H3 . . 119.5 ?
C3 C4 C5 . . 119.06(15) ?
C3 C4 H4 . . 120.5 ?
C5 C4 H4 . . 120.5 ?
C6 C5 C4 . . 121.06(15) ?
C6 C5 Br1 . . 119.32(12) ?
C4 C5 Br1 . . 119.61(12) ?
C5 C6 C7 . . 120.96(15) ?
C5 C6 H6 . . 119.5 ?
C7 C6 H6 . . 119.5 ?
C6 C7 C2 . . 118.28(14) ?
C6 C7 C8 . . 115.86(14) ?
C2 C7 C8 . . 125.85(14) ?
O2 C8 C7 . . 118.01(14) ?
O2 C8 C9 . . 120.22(14) ?
C7 C8 C9 . . 121.75(14) ?
C8 C9 C10 . . 111.48(13) ?
C8 C9 C14 . . 109.97(13) ?
C10 C9 C14 . . 108.86(13) ?
C8 C9 H9 . . 108.8 ?
C10 C9 H9 . . 108.8 ?
C14 C9 H9 . . 108.8 ?
C11 C10 C9 . . 109.99(12) ?
C11 C10 H10A . . 109.7 ?
C9 C10 H10A . . 109.7 ?
C11 C10 H10B . . 109.7 ?
C9 C10 H10B . . 109.7 ?
H10A C10 H10B . . 108.2 ?
C10 C11 C12 . . 112.50(13) ?
C10 C11 H11A . . 109.1 ?
C12 C11 H11A . . 109.1 ?
C10 C11 H11B . . 109.1 ?
C12 C11 H11B . . 109.1 ?
H11A C11 H11B . . 107.8 ?
C11 C12 C15 . . 110.78(13) ?
C11 C12 C13 . . 109.46(12) ?
C15 C12 C13 . . 112.58(13) ?
C11 C12 H12 . . 108.0 ?
C15 C12 H12 . . 108.0 ?
C13 C12 H12 . . 108.0 ?
C14 C13 C12 . . 112.18(13) ?
C14 C13 H13A . . 109.2 ?
C12 C13 H13A . . 109.2 ?
C14 C13 H13B . . 109.2 ?
C12 C13 H13B . . 109.2 ?
H13A C13 H13B . . 107.9 ?
C13 C14 C9 . . 110.86(13) ?
C13 C14 H14A . . 109.5 ?
C9 C14 H14A . . 109.5 ?
C13 C14 H14B . . 109.5 ?
C9 C14 H14B . . 109.5 ?
H14A C14 H14B . . 108.1 ?
C16 C15 C12 . . 115.32(15) ?
C16 C15 H15A . . 108.4 ?
C12 C15 H15A . . 108.4 ?
C16 C15 H15B . . 108.4 ?
C12 C15 H15B . . 108.4 ?
H15A C15 H15B . . 107.5 ?
C15 C16 H16A . . 109.5 ?
C15 C16 H16B . . 109.5 ?
H16A C16 H16B . . 109.5 ?
C15 C16 H16C . . 109.5 ?
H16A C16 H16C . . 109.5 ?
H16B C16 H16C . . 109.5 ?

loop_
_geom_bond_atom_site_label_1
_geom_bond_atom_site_label_2
_geom_bond_site_symmetry_2
_geom_bond_distance
_geom_bond_publ_flag
Br1 C5 . 1.9002(16) ?
O1 C2 . 1.3536(17) ?
O1 C1 . 1.4322(17) ?
O2 C8 . 1.2192(18) ?
C1 H1A . 0.9800 ?
C1 H1B . 0.9800 ?
C1 H1C . 0.9800 ?
C2 C3 . 1.398(2) ?
C2 C7 . 1.413(2) ?
C3 C4 . 1.380(2) ?
C3 H3 . 0.9500 ?
C4 C5 . 1.383(2) ?
C4 H4 . 0.9500 ?
C5 C6 . 1.379(2) ?
C6 C7 . 1.390(2) ?
C6 H6 . 0.9500 ?
C7 C8 . 1.509(2) ?
C8 C9 . 1.512(2) ?
C9 C10 . 1.529(2) ?
C9 C14 . 1.544(2) ?
C9 H9 . 1.0000 ?
C10 C11 . 1.520(2) ?
C10 H10A . 0.9900 ?
C10 H10B . 0.9900 ?
C11 C12 . 1.521(2) ?
C11 H11A . 0.9900 ?
C11 H11B . 0.9900 ?
C12 C15 . 1.524(2) ?
C12 C13 . 1.534(2) ?
C12 H12 . 1.0000 ?
C13 C14 . 1.528(2) ?
C13 H13A . 0.9900 ?
C13 H13B . 0.9900 ?
C14 H14A . 0.9900 ?
C14 H14B . 0.9900 ?
C15 C16 . 1.518(2) ?
C15 H15A . 0.9900 ?
C15 H15B . 0.9900 ?
C16 H16A . 0.9800 ?
C16 H16B . 0.9800 ?
C16 H16C . 0.9800 ?

loop_
_geom_torsion_atom_site_label_1
_geom_torsion_atom_site_label_2
_geom_torsion_atom_site_label_3
_geom_torsion_atom_site_label_4
_geom_torsion_site_symmetry_1
_geom_torsion_site_symmetry_2
_geom_torsion_site_symmetry_3
_geom_torsion_site_symmetry_4
_geom_torsion
_geom_torsion_publ_flag
C1 O1 C2 C3 . . . . 5.2(2) ?
C1 O1 C2 C7 . . . . -177.20(13) ?
O1 C2 C3 C4 . . . . 176.77(14) ?
C7 C2 C3 C4 . . . . -0.8(2) ?
C2 C3 C4 C5 . . . . 0.7(2) ?
C3 C4 C5 C6 . . . . -0.6(2) ?
C3 C4 C5 Br1 . . . . -178.97(11) ?
C4 C5 C6 C7 . . . . 0.7(2) ?
Br1 C5 C6 C7 . . . . 179.06(11) ?
C5 C6 C7 C2 . . . . -0.8(2) ?
C5 C6 C7 C8 . . . . -179.56(14) ?
O1 C2 C7 C6 . . . . -176.87(13) ?
C3 C2 C7 C6 . . . . 0.9(2) ?
O1 C2 C7 C8 . . . . 1.7(2) ?
C3 C2 C7 C8 . . . . 179.47(14) ?
C6 C7 C8 O2 . . . . 18.9(2) ?
C2 C7 C8 O2 . . . . -159.73(16) ?
C6 C7 C8 C9 . . . . -159.20(14) ?
C2 C7 C8 C9 . . . . 22.2(2) ?
O2 C8 C9 C10 . . . . -39.5(2) ?
C7 C8 C9 C10 . . . . 138.54(14) ?
O2 C8 C9 C14 . . . . 81.31(18) ?
C7 C8 C9 C14 . . . . -100.62(16) ?
C8 C9 C10 C11 . . . . -179.57(13) ?
C14 C9 C10 C11 . . . . 58.95(17) ?
C9 C10 C11 C12 . . . . -59.46(17) ?
C10 C11 C12 C15 . . . . -179.67(13) ?
C10 C11 C12 C13 . . . . 55.60(18) ?
C11 C12 C13 C14 . . . . -53.76(18) ?
C15 C12 C13 C14 . . . . -177.44(14) ?
C12 C13 C14 C9 . . . . 56.16(18) ?
C8 C9 C14 C13 . . . . 179.77(13) ?
C10 C9 C14 C13 . . . . -57.84(17) ?
C11 C12 C15 C16 . . . . 172.94(15) ?
C13 C12 C15 C16 . . . . -64.1(2) ?
